data_7133161
loop_
_publ_author_name
'Li, Shuhui'
'Xu, Dan'
'Yao, Hui'
'Tan, Mengting'
'Li, Xiaoxuan'
'Liu, Mingguo'
'Wang, Long'
'Huang, Nianyu'
'Wang, Nengzhong'

_publ_section_title
;
 Facile synthesis of 2-vinylindolines <i>via</i> a phosphine-mediated
 &#x3b1;-umpolung/Wittig olefination/cyclization cascade process.
;
_journal_issue 53
_journal_name_full 'Chemical communications (Cambridge, England)'
_journal_page_first 6773
_journal_page_last 6776
_journal_paper_doi 10.1039/d4cc01851f
_journal_volume 60
_journal_year 2024
_chemical_formula_moiety 'C20 H21 N O5 S'
_chemical_formula_sum 'C20 H21 N O5 S'
_chemical_formula_weight 387.44
_space_group_crystal_system triclinic
_space_group_IT_number 2
_space_group_name_Hall '-P 1'
_space_group_name_H-M_alt 'P -1'
_atom_sites_solution_hydrogens mixed
_atom_sites_solution_primary dual
_audit_creation_date 2024-01-06
_audit_creation_method
;
Olex2 1.5-beta
(compiled 2022.04.07 svn.rca3783a0 for OlexSys, GUI svn.r6439)
;
_audit_update_record
;
2024-01-12 deposited with the CCDC.	2024-06-05 downloaded from the CCDC.
;
_cell_angle_alpha 92.274(6)
_cell_angle_beta 107.728(8)
_cell_angle_gamma 106.033(10)
_cell_formula_units_Z 2
_cell_length_a 8.0093(9)
_cell_length_b 9.9303(10)
_cell_length_c 13.0524(6)
_cell_measurement_reflns_used 3513
_cell_measurement_temperature 99.97(15)
_cell_measurement_theta_max 73.5200
_cell_measurement_theta_min 3.5840
_cell_volume 941.63(17)
_computing_cell_refinement 'CrysAlisPro 1.171.39.33c (Rigaku OD, 2017)'
_computing_data_collection 'CrysAlisPro 1.171.39.33c (Rigaku OD, 2017)'
_computing_data_reduction 'CrysAlisPro 1.171.39.33c (Rigaku OD, 2017)'
_computing_molecular_graphics 'Olex2 1.5-beta (Dolomanov et al., 2009)'
_computing_publication_material 'Olex2 1.5-beta (Dolomanov et al., 2009)'
_computing_structure_refinement 'SHELXL 2018/3 (Sheldrick, 2015)'
_computing_structure_solution 'SHELXT 2014/5 (Sheldrick, 2014)'
_diffrn_ambient_environment N~2~
_diffrn_ambient_temperature 99.97(15)
_diffrn_detector 'CCD plate'
_diffrn_measured_fraction_theta_full 0.976
_diffrn_measured_fraction_theta_max 0.921
_diffrn_measurement_details
;
List of Runs (angles in degrees, time in seconds):

  # Type    Start    End  Width  t~exp~   \w     \q     \k     \f   Frames
#--------------------------------------------------------------------------
  1  \w    -14.00  12.00   0.50    0.50    --    0.00 -82.00  30.00   52
  2  \w    -45.00   3.00   0.50    0.50    --    0.00 -77.00  60.00   96
  3  \w    -33.00  26.00   0.50    0.50    --    0.00 -82.00 -60.00  118
  4  \w    -29.00  15.00   0.50    0.50    --    0.00 -82.00-180.00   88
  5  \w    -27.00  21.00   0.50    0.50    --    0.00 -82.00 120.00   96
  6  \w     -6.00  19.00   0.50    0.50    --    0.00 -82.00-120.00   50
  7  \w      6.00  32.00   0.50    0.50    --   95.80 -82.00-150.00   52
  8  \w     14.00 112.00   0.50    0.50    --   95.80 -30.00-180.00  196
  9  \w     34.00  70.00   0.50    0.50    --   95.80 -77.00-120.00   72
 10  \w      7.00  93.00   0.50    0.50    --   95.80 -61.00 -30.00  172
 11  \w     14.00 107.00   0.50    0.50    --   95.80 -61.00  60.00  186
 12  \w     53.00 117.00   0.50    0.50    --   95.80 -82.00-180.00  128
 13  \w      8.00 106.00   0.50    0.50    --   95.80 -30.00  90.00  196
 14  \w     45.00  75.00   0.50    0.50    --   95.80 -82.00-150.00   60
 15  \w      9.00  34.00   0.50    0.50    --   95.80 -82.00-180.00   50
 16  \w     79.00 173.00   0.50    0.50    --   95.80  15.00 -60.00  188
 17  \w     88.00 118.00   0.50    0.50    --   95.80 -82.00-150.00   60
 18  \w     28.00 123.00   0.50    0.50    --   95.80 -82.00 -30.00  190
 19  \w     24.00 118.00   0.50    0.50    --   95.80 -82.00  60.00  188
 20  \w     93.00 118.00   0.50    0.50    --   95.80  82.00-180.00   50
 21  \w     97.00 122.00   0.50    0.50    --   95.80 -82.00-120.00   50
 22  \w    110.00 184.00   0.50    0.50    --   95.80   0.00  30.00  148
;
_diffrn_measurement_device 'four-circle diffractometer'
_diffrn_measurement_device_type 'XtaLAB AFC12 (RINC): Kappa single'
_diffrn_measurement_method '\w scans'
_diffrn_orient_matrix_type 'CrysAlisPro convention (1999,Acta A55,543-557)'
_diffrn_orient_matrix_UB_11 0.1212996000
_diffrn_orient_matrix_UB_12 0.1393241000
_diffrn_orient_matrix_UB_13 -0.0204071000
_diffrn_orient_matrix_UB_21 0.0544561000
_diffrn_orient_matrix_UB_22 0.0603984000
_diffrn_orient_matrix_UB_23 0.1201411000
_diffrn_orient_matrix_UB_31 0.1649758000
_diffrn_orient_matrix_UB_32 -0.0590025000
_diffrn_orient_matrix_UB_33 0.0281083000
_diffrn_radiation_monochromator mirror
_diffrn_radiation_probe x-ray
_diffrn_radiation_type 'Cu K\a'
_diffrn_radiation_wavelength 1.54184
_diffrn_reflns_av_R_equivalents 0.0590
_diffrn_reflns_av_unetI/netI 0.0619
_diffrn_reflns_Laue_measured_fraction_full 0.976
_diffrn_reflns_Laue_measured_fraction_max 0.921
_diffrn_reflns_limit_h_max 9
_diffrn_reflns_limit_h_min -6
_diffrn_reflns_limit_k_max 12
_diffrn_reflns_limit_k_min -12
_diffrn_reflns_limit_l_max 16
_diffrn_reflns_limit_l_min -15
_diffrn_reflns_number 7837
_diffrn_reflns_point_group_measured_fraction_full 0.976
_diffrn_reflns_point_group_measured_fraction_max 0.921
_diffrn_reflns_theta_full 67.684
_diffrn_reflns_theta_max 75.073
_diffrn_reflns_theta_min 3.588
_diffrn_source 'Rotating-anode X-ray tube'
_diffrn_source_type 'Rigaku (Cu) X-ray Source'
_exptl_absorpt_coefficient_mu 1.800
_exptl_absorpt_correction_T_max 1.00000
_exptl_absorpt_correction_T_min 0.68900
_exptl_absorpt_correction_type multi-scan
_exptl_absorpt_process_details
;
CrysAlisPro 1.171.39.33c (Rigaku Oxford Diffraction, 2017)
Empirical absorption correction using spherical harmonics,
 implemented in SCALE3 ABSPACK scaling algorithm.
;
_exptl_crystal_colour 'clear light colourless'
_exptl_crystal_density_diffrn 1.366
_exptl_crystal_description block
_exptl_crystal_F_000 408
_exptl_crystal_size_max 0.15
_exptl_crystal_size_mid 0.14
_exptl_crystal_size_min 0.1
_refine_diff_density_max 1.017
_refine_diff_density_min -1.269
_refine_diff_density_rms 0.110
_refine_ls_extinction_method none
_refine_ls_goodness_of_fit_ref 1.162
_refine_ls_hydrogen_treatment mixed
_refine_ls_matrix_type full
_refine_ls_number_parameters 255
_refine_ls_number_reflns 3580
_refine_ls_number_restraints 0
_refine_ls_restrained_S_all 1.162
_refine_ls_R_factor_all 0.0908
_refine_ls_R_factor_gt 0.0793
_refine_ls_shift/su_max 0.000
_refine_ls_shift/su_mean 0.000
_refine_ls_structure_factor_coef Fsqd
_refine_ls_weighting_details 'w=1/[\s^2^(Fo^2^)+(0.1534P)^2^+0.7797P] where P=(Fo^2^+2Fc^2^)/3'
_refine_ls_weighting_scheme calc
_refine_ls_wR_factor_gt 0.2277
_refine_ls_wR_factor_ref 0.2536
_reflns_Friedel_coverage 0.000
_reflns_number_gt 2948
_reflns_number_total 3580
_reflns_threshold_expression 'I > 2\s(I)'
_cod_data_source_file d4cc01851f2.cif
_cod_data_source_block lsh-130
_cod_depositor_comments 'Adding full bibliography for 7133159--7133161.cif.'
_cod_original_cell_volume 941.63(16)
_cod_database_code 7133161
_shelx_shelxl_version_number 2018/3
_chemical_oxdiff_formula 'C H O N  S'
_shelx_space_group_comment
;
The symmetry employed for this shelxl refinement is uniquely defined
by the following loop, which should always be used as a source of
symmetry information in preference to the above space-group names.
They are only intended as comments.
;
_olex2_refinement_description
;
1. Fixed Uiso
 At 1.2 times of:
  All C(H) groups, All C(H,H) groups
 At 1.5 times of:
  All C(H,H,H) groups, All O(H) groups
2.a Ternary CH refined with riding coordinates:
 C7(H7), C8(H8)
2.b Secondary CH2 refined with riding coordinates:
 C11(H11A,H11B)
2.c Aromatic/amide H refined with riding coordinates:
 C2(H2), C3(H3A), C4(H4), C5(H5), C14(H14), C15(H15), C17(H17), C18(H18)
2.d Idealised Me refined as rotating group:
 C12(H12A,H12B,H12C), C19(H19A,H19B,H19C)
2.e Idealised tetrahedral OH refined as rotating group:
 O3(H3)
;
_olex2_submission_special_instructions 'No special instructions were received'
_oxdiff_exptl_absorpt_empirical_details
;
Empirical correction (ABSPACK) includes:
- Absorption correction using spherical harmonics
- Frame scaling
;
_oxdiff_exptl_absorpt_empirical_full_max 1.986
_oxdiff_exptl_absorpt_empirical_full_min 0.617

loop_
_space_group_symop_operation_xyz
'x, y, z'
'-x, -y, -z'

loop_
_atom_site_label
_atom_site_type_symbol
_atom_site_fract_x
_atom_site_fract_y
_atom_site_fract_z
_atom_site_U_iso_or_equiv
_atom_site_adp_type
_atom_site_occupancy
_atom_site_site_symmetry_order
_atom_site_calc_flag
_atom_site_refinement_flags_posn
_atom_site_refinement_flags_adp
_atom_site_refinement_flags_occupancy
_atom_site_disorder_assembly
_atom_site_disorder_group
S1 S 0.35549(11) 0.27417(9) 0.56809(6) 0.0262(3) Uani 1 1 d . . . . .
O1 O 0.2835(4) 0.3385(3) 0.47596(19) 0.0311(6) Uani 1 1 d . . . . .
O2 O 0.4709(3) 0.1877(3) 0.5653(2) 0.0303(6) Uani 1 1 d . . . . .
O3 O 0.3893(4) 0.3362(3) 0.8865(2) 0.0339(6) Uani 1 1 d . . . . .
H3 H 0.300119 0.367165 0.882204 0.051 Uiso 1 1 calc R U . . .
O4 O 0.8106(4) 0.2563(3) 0.9179(2) 0.0346(6) Uani 1 1 d . . . . .
O5 O 1.0751(4) 0.4083(3) 0.9158(2) 0.0427(7) Uani 1 1 d . . . . .
N1 N 0.4790(4) 0.4030(3) 0.6671(2) 0.0264(6) Uani 1 1 d . . . . .
C1 C 0.4549(5) 0.5491(4) 0.8016(3) 0.0261(7) Uani 1 1 d . . . . .
C2 C 0.4193(5) 0.6656(4) 0.8426(3) 0.0299(8) Uani 1 1 d . . . . .
H2 H 0.449924 0.689476 0.918627 0.036 Uiso 1 1 calc R U . . .
C3 C 0.3386(5) 0.7460(4) 0.7709(3) 0.0324(8) Uani 1 1 d . . . . .
H3A H 0.312100 0.825059 0.797993 0.039 Uiso 1 1 calc R U . . .
C4 C 0.2956(5) 0.7125(4) 0.6593(3) 0.0312(8) Uani 1 1 d . . . . .
H4 H 0.237291 0.767814 0.611375 0.037 Uiso 1 1 calc R U . . .
C5 C 0.3368(5) 0.5990(4) 0.6166(3) 0.0286(8) Uani 1 1 d . . . . .
H5 H 0.311258 0.577578 0.540762 0.034 Uiso 1 1 calc R U . . .
C6 C 0.4168(5) 0.5191(4) 0.6902(3) 0.0270(7) Uani 1 1 d . . . . .
C7 C 0.5273(5) 0.4392(4) 0.8592(3) 0.0285(8) Uani 1 1 d . . . . .
H7 H 0.636737 0.483826 0.925094 0.034 Uiso 1 1 calc R U . . .
C8 C 0.5818(5) 0.3663(4) 0.7728(3) 0.0272(7) Uani 1 1 d . . . . .
H8 H 0.541520 0.261546 0.772375 0.033 Uiso 1 1 calc R U . . .
C9 C 0.7896(5) 0.4191(4) 0.7937(3) 0.0306(8) Uani 1 1 d . . . . .
C10 C 0.9093(5) 0.3637(4) 0.8815(3) 0.0318(8) Uani 1 1 d . . . . .
C11 C 0.9128(7) 0.1931(5) 1.0048(4) 0.0478(11) Uani 1 1 d . . . . .
H11A H 0.963734 0.258395 1.073765 0.057 Uiso 1 1 calc R U . . .
H11B H 1.015814 0.173018 0.986954 0.057 Uiso 1 1 calc R U . . .
C12 C 0.7811(7) 0.0591(5) 1.0155(3) 0.0486(11) Uani 1 1 d . . . . .
H12A H 0.843801 0.015516 1.075551 0.073 Uiso 1 1 calc R U . . .
H12B H 0.735864 -0.006170 0.947906 0.073 Uiso 1 1 calc R U . . .
H12C H 0.677216 0.079962 1.030161 0.073 Uiso 1 1 calc R U . . .
C13 C 0.1715(5) 0.1764(4) 0.6072(3) 0.0268(7) Uani 1 1 d . . . . .
C14 C 0.1747(5) 0.0487(4) 0.6441(3) 0.0297(8) Uani 1 1 d . . . . .
H14 H 0.274312 0.012740 0.647719 0.036 Uiso 1 1 calc R U . . .
C15 C 0.0278(5) -0.0268(4) 0.6763(3) 0.0313(8) Uani 1 1 d . . . . .
H15 H 0.027386 -0.115273 0.701506 0.038 Uiso 1 1 calc R U . . .
C16 C -0.1174(5) 0.0264(4) 0.6719(3) 0.0322(8) Uani 1 1 d . . . . .
C17 C -0.1145(5) 0.1555(4) 0.6362(3) 0.0342(8) Uani 1 1 d . . . . .
H17 H -0.212351 0.192848 0.634360 0.041 Uiso 1 1 calc R U . . .
C18 C 0.0284(5) 0.2321(4) 0.6028(3) 0.0303(8) Uani 1 1 d . . . . .
H18 H 0.028472 0.320536 0.577496 0.036 Uiso 1 1 calc R U . . .
C19 C -0.2763(6) -0.0564(5) 0.7053(3) 0.0431(10) Uani 1 1 d . . . . .
H19A H -0.245013 -0.134829 0.741748 0.065 Uiso 1 1 calc R U . . .
H19B H -0.385549 -0.093934 0.640748 0.065 Uiso 1 1 calc R U . . .
H19C H -0.301477 0.005768 0.755016 0.065 Uiso 1 1 calc R U . . .
C20 C 0.8670(6) 0.5087(4) 0.7366(3) 0.0350(8) Uani 1 1 d . . . . .
H20A H 0.800(5) 0.550(4) 0.678(3) 0.026(9) Uiso 1 1 d . . . . .
H20B H 1.005(7) 0.540(5) 0.757(4) 0.045(13) Uiso 1 1 d . . . . .

loop_
_atom_site_aniso_label
_atom_site_aniso_U_11
_atom_site_aniso_U_22
_atom_site_aniso_U_33
_atom_site_aniso_U_23
_atom_site_aniso_U_13
_atom_site_aniso_U_12
S1 0.0298(5) 0.0316(5) 0.0211(5) 0.0031(3) 0.0131(3) 0.0104(4)
O1 0.0355(13) 0.0375(14) 0.0214(12) 0.0062(10) 0.0101(10) 0.0117(11)
O2 0.0306(13) 0.0375(14) 0.0311(13) 0.0045(10) 0.0172(10) 0.0155(11)
O3 0.0387(15) 0.0421(15) 0.0356(14) 0.0166(11) 0.0247(12) 0.0197(12)
O4 0.0373(14) 0.0385(15) 0.0286(13) 0.0067(11) 0.0084(11) 0.0152(12)
O5 0.0328(15) 0.065(2) 0.0358(15) 0.0058(13) 0.0158(12) 0.0191(14)
N1 0.0318(15) 0.0290(15) 0.0224(14) 0.0047(11) 0.0122(12) 0.0118(12)
C1 0.0269(17) 0.0309(18) 0.0235(16) 0.0023(13) 0.0147(13) 0.0064(14)
C2 0.0328(18) 0.0361(19) 0.0232(16) 0.0017(13) 0.0129(14) 0.0105(15)
C3 0.037(2) 0.0332(19) 0.0340(19) 0.0056(15) 0.0182(16) 0.0153(16)
C4 0.0368(19) 0.0308(18) 0.0308(18) 0.0086(14) 0.0150(15) 0.0131(16)
C5 0.0329(18) 0.0330(18) 0.0228(16) 0.0041(13) 0.0135(14) 0.0093(15)
C6 0.0318(18) 0.0294(17) 0.0251(17) 0.0052(13) 0.0154(14) 0.0106(14)
C7 0.0346(18) 0.0334(18) 0.0223(16) 0.0060(13) 0.0135(14) 0.0126(15)
C8 0.0300(17) 0.0325(18) 0.0239(16) 0.0066(13) 0.0128(13) 0.0123(15)
C9 0.0343(19) 0.0344(18) 0.0295(18) 0.0040(14) 0.0147(15) 0.0157(16)
C10 0.0340(19) 0.042(2) 0.0280(18) 0.0039(15) 0.0177(15) 0.0172(16)
C11 0.059(3) 0.055(3) 0.034(2) 0.0118(19) 0.0101(19) 0.030(2)
C12 0.081(3) 0.045(2) 0.030(2) 0.0110(17) 0.019(2) 0.032(2)
C13 0.0305(18) 0.0324(18) 0.0200(16) 0.0019(13) 0.0120(13) 0.0094(15)
C14 0.0364(19) 0.0312(18) 0.0282(18) 0.0048(14) 0.0166(15) 0.0139(15)
C15 0.0355(19) 0.0314(18) 0.0248(17) 0.0029(14) 0.0112(14) 0.0053(15)
C16 0.0355(19) 0.0363(19) 0.0258(17) -0.0034(14) 0.0174(15) 0.0055(16)
C17 0.0304(19) 0.038(2) 0.037(2) -0.0018(15) 0.0152(16) 0.0122(16)
C18 0.0283(17) 0.0356(19) 0.0298(18) 0.0050(14) 0.0106(14) 0.0131(15)
C19 0.045(2) 0.049(2) 0.039(2) -0.0023(18) 0.0274(18) 0.0057(19)
C20 0.033(2) 0.043(2) 0.0319(19) 0.0090(16) 0.0160(16) 0.0099(17)

loop_
_atom_type_symbol
_atom_type_description
_atom_type_scat_dispersion_real
_atom_type_scat_dispersion_imag
_atom_type_scat_source
C C 0.0181 0.0091 'International Tables Vol C Tables 4.2.6.8 and 6.1.1.4'
H H 0.0000 0.0000 'International Tables Vol C Tables 4.2.6.8 and 6.1.1.4'
N N 0.0311 0.0180 'International Tables Vol C Tables 4.2.6.8 and 6.1.1.4'
O O 0.0492 0.0322 'International Tables Vol C Tables 4.2.6.8 and 6.1.1.4'
S S 0.3331 0.5567 'International Tables Vol C Tables 4.2.6.8 and 6.1.1.4'

loop_
_geom_angle_atom_site_label_1
_geom_angle_atom_site_label_2
_geom_angle_atom_site_label_3
_geom_angle
_geom_angle_site_symmetry_1
_geom_angle_site_symmetry_3
_geom_angle_publ_flag
O1 S1 O2 120.84(15) . . ?
O1 S1 N1 106.48(15) . . ?
O1 S1 C13 108.35(16) . . ?
O2 S1 N1 105.62(15) . . ?
O2 S1 C13 108.38(16) . . ?
N1 S1 C13 106.28(15) . . ?
C7 O3 H3 109.5 . . ?
C10 O4 C11 116.8(3) . . ?
C6 N1 S1 122.6(2) . . ?
C6 N1 C8 107.7(3) . . ?
C8 N1 S1 118.1(2) . . ?
C2 C1 C6 119.9(3) . . ?
C2 C1 C7 130.0(3) . . ?
C6 C1 C7 110.1(3) . . ?
C1 C2 H2 120.6 . . ?
C3 C2 C1 118.9(3) . . ?
C3 C2 H2 120.6 . . ?
C2 C3 H3A 119.6 . . ?
C2 C3 C4 120.8(3) . . ?
C4 C3 H3A 119.6 . . ?
C3 C4 H4 119.4 . . ?
C3 C4 C5 121.2(3) . . ?
C5 C4 H4 119.4 . . ?
C4 C5 H5 121.6 . . ?
C6 C5 C4 116.9(3) . . ?
C6 C5 H5 121.6 . . ?
C1 C6 N1 110.4(3) . . ?
C5 C6 N1 127.3(3) . . ?
C5 C6 C1 122.2(3) . . ?
O3 C7 C1 112.2(3) . . ?
O3 C7 H7 111.0 . . ?
O3 C7 C8 108.6(3) . . ?
C1 C7 H7 111.0 . . ?
C1 C7 C8 102.8(3) . . ?
C8 C7 H7 111.0 . . ?
N1 C8 C7 105.1(3) . . ?
N1 C8 H8 109.7 . . ?
N1 C8 C9 110.8(3) . . ?
C7 C8 H8 109.7 . . ?
C9 C8 C7 111.7(3) . . ?
C9 C8 H8 109.7 . . ?
C10 C9 C8 117.6(3) . . ?
C20 C9 C8 123.7(3) . . ?
C20 C9 C10 118.7(4) . . ?
O4 C10 C9 111.6(3) . . ?
O5 C10 O4 123.7(4) . . ?
O5 C10 C9 124.8(4) . . ?
O4 C11 H11A 110.3 . . ?
O4 C11 H11B 110.3 . . ?
O4 C11 C12 107.1(4) . . ?
H11A C11 H11B 108.5 . . ?
C12 C11 H11A 110.3 . . ?
C12 C11 H11B 110.3 . . ?
C11 C12 H12A 109.5 . . ?
C11 C12 H12B 109.5 . . ?
C11 C12 H12C 109.5 . . ?
H12A C12 H12B 109.5 . . ?
H12A C12 H12C 109.5 . . ?
H12B C12 H12C 109.5 . . ?
C14 C13 S1 119.4(3) . . ?
C14 C13 C18 121.7(3) . . ?
C18 C13 S1 118.9(3) . . ?
C13 C14 H14 120.7 . . ?
C13 C14 C15 118.5(3) . . ?
C15 C14 H14 120.7 . . ?
C14 C15 H15 119.6 . . ?
C16 C15 C14 120.8(3) . . ?
C16 C15 H15 119.6 . . ?
C15 C16 C19 120.5(4) . . ?
C17 C16 C15 119.1(3) . . ?
C17 C16 C19 120.4(4) . . ?
C16 C17 H17 119.3 . . ?
C16 C17 C18 121.4(3) . . ?
C18 C17 H17 119.3 . . ?
C13 C18 H18 120.8 . . ?
C17 C18 C13 118.4(3) . . ?
C17 C18 H18 120.8 . . ?
C16 C19 H19A 109.5 . . ?
C16 C19 H19B 109.5 . . ?
C16 C19 H19C 109.5 . . ?
H19A C19 H19B 109.5 . . ?
H19A C19 H19C 109.5 . . ?
H19B C19 H19C 109.5 . . ?
C9 C20 H20A 124(2) . . ?
C9 C20 H20B 119(3) . . ?
H20A C20 H20B 117(4) . . ?

loop_
_geom_bond_atom_site_label_1
_geom_bond_atom_site_label_2
_geom_bond_distance
_geom_bond_site_symmetry_2
_geom_bond_publ_flag
S1 O1 1.424(3) . ?
S1 O2 1.431(2) . ?
S1 N1 1.636(3) . ?
S1 C13 1.756(4) . ?
O3 H3 0.8400 . ?
O3 C7 1.427(4) . ?
O4 C10 1.338(5) . ?
O4 C11 1.458(5) . ?
O5 C10 1.207(5) . ?
N1 C6 1.432(4) . ?
N1 C8 1.492(4) . ?
C1 C2 1.390(5) . ?
C1 C6 1.393(5) . ?
C1 C7 1.498(5) . ?
C2 H2 0.9500 . ?
C2 C3 1.380(5) . ?
C3 H3A 0.9500 . ?
C3 C4 1.394(5) . ?
C4 H4 0.9500 . ?
C4 C5 1.399(5) . ?
C5 H5 0.9500 . ?
C5 C6 1.389(5) . ?
C7 H7 1.0000 . ?
C7 C8 1.548(5) . ?
C8 H8 1.0000 . ?
C8 C9 1.533(5) . ?
C9 C10 1.485(5) . ?
C9 C20 1.327(5) . ?
C11 H11A 0.9900 . ?
C11 H11B 0.9900 . ?
C11 C12 1.494(7) . ?
C12 H12A 0.9800 . ?
C12 H12B 0.9800 . ?
C12 H12C 0.9800 . ?
C13 C14 1.378(5) . ?
C13 C18 1.391(5) . ?
C14 H14 0.9500 . ?
C14 C15 1.400(5) . ?
C15 H15 0.9500 . ?
C15 C16 1.391(5) . ?
C16 C17 1.378(6) . ?
C16 C19 1.507(5) . ?
C17 H17 0.9500 . ?
C17 C18 1.389(5) . ?
C18 H18 0.9500 . ?
C19 H19A 0.9800 . ?
C19 H19B 0.9800 . ?
C19 H19C 0.9800 . ?
C20 H20A 0.97(4) . ?
C20 H20B 1.01(5) . ?

loop_
_geom_torsion_atom_site_label_1
_geom_torsion_atom_site_label_2
_geom_torsion_atom_site_label_3
_geom_torsion_atom_site_label_4
_geom_torsion
_geom_torsion_site_symmetry_1
_geom_torsion_site_symmetry_2
_geom_torsion_site_symmetry_3
_geom_torsion_site_symmetry_4
_geom_torsion_publ_flag
S1 N1 C6 C1 136.1(3) . . . . ?
S1 N1 C6 C5 -46.7(5) . . . . ?
S1 N1 C8 C7 -128.2(3) . . . . ?
S1 N1 C8 C9 111.0(3) . . . . ?
S1 C13 C14 C15 179.1(3) . . . . ?
S1 C13 C18 C17 -178.6(3) . . . . ?
O1 S1 N1 C6 45.1(3) . . . . ?
O1 S1 N1 C8 -176.2(2) . . . . ?
O1 S1 C13 C14 142.4(3) . . . . ?
O1 S1 C13 C18 -39.4(3) . . . . ?
O2 S1 N1 C6 174.7(2) . . . . ?
O2 S1 N1 C8 -46.5(3) . . . . ?
O2 S1 C13 C14 9.6(3) . . . . ?
O2 S1 C13 C18 -172.2(3) . . . . ?
O3 C7 C8 N1 99.8(3) . . . . ?
O3 C7 C8 C9 -140.0(3) . . . . ?
N1 S1 C13 C14 -103.5(3) . . . . ?
N1 S1 C13 C18 74.7(3) . . . . ?
N1 C8 C9 C10 -166.2(3) . . . . ?
N1 C8 C9 C20 12.5(5) . . . . ?
C1 C2 C3 C4 -0.9(6) . . . . ?
C1 C7 C8 N1 -19.2(3) . . . . ?
C1 C7 C8 C9 101.0(3) . . . . ?
C2 C1 C6 N1 174.8(3) . . . . ?
C2 C1 C6 C5 -2.5(5) . . . . ?
C2 C1 C7 O3 77.9(5) . . . . ?
C2 C1 C7 C8 -165.6(4) . . . . ?
C2 C3 C4 C5 -1.6(6) . . . . ?
C3 C4 C5 C6 2.0(5) . . . . ?
C4 C5 C6 N1 -176.8(3) . . . . ?
C4 C5 C6 C1 0.1(5) . . . . ?
C6 N1 C8 C7 16.1(3) . . . . ?
C6 N1 C8 C9 -104.7(3) . . . . ?
C6 C1 C2 C3 2.9(5) . . . . ?
C6 C1 C7 O3 -100.1(3) . . . . ?
C6 C1 C7 C8 16.3(4) . . . . ?
C7 C1 C2 C3 -175.0(4) . . . . ?
C7 C1 C6 N1 -6.9(4) . . . . ?
C7 C1 C6 C5 175.8(3) . . . . ?
C7 C8 C9 C10 77.0(4) . . . . ?
C7 C8 C9 C20 -104.4(4) . . . . ?
C8 N1 C6 C1 -6.2(4) . . . . ?
C8 N1 C6 C5 170.9(3) . . . . ?
C8 C9 C10 O4 10.2(4) . . . . ?
C8 C9 C10 O5 -170.4(4) . . . . ?
C10 O4 C11 C12 -168.2(3) . . . . ?
C11 O4 C10 O5 0.8(5) . . . . ?
C11 O4 C10 C9 -179.7(3) . . . . ?
C13 S1 N1 C6 -70.3(3) . . . . ?
C13 S1 N1 C8 68.5(3) . . . . ?
C13 C14 C15 C16 -0.5(5) . . . . ?
C14 C13 C18 C17 -0.4(5) . . . . ?
C14 C15 C16 C17 -0.6(5) . . . . ?
C14 C15 C16 C19 179.2(3) . . . . ?
C15 C16 C17 C18 1.2(6) . . . . ?
C16 C17 C18 C13 -0.7(6) . . . . ?
C18 C13 C14 C15 1.0(5) . . . . ?
C19 C16 C17 C18 -178.6(3) . . . . ?
C20 C9 C10 O4 -168.6(3) . . . . ?
C20 C9 C10 O5 10.8(6) . . . . ?
